data_4068295
loop_
_publ_author_name
'Lipke, Mark C.'
'Woloszynek, Robert A.'
'Ma, Liqing'
'Protasiewicz, John D.'

_publ_section_title
;
 m-Terphenyl Anchored Palladium Diphosphinite PCP-Pincer Complexes That
 Promote the Suzuki&#x2212;Miyaura Reaction Under Mild Conditions
;
_journal_issue 1
_journal_name_full Organometallics
_journal_page_first 188
_journal_paper_doi 10.1021/om800626b
_journal_volume 28
_journal_year 2009
_chemical_formula_sum 'C30 H39 Br O2 P2 Pd'
_chemical_formula_weight 679.86
_chemical_name_systematic
; 
 ? 
;
_space_group_IT_number 14
_symmetry_cell_setting monoclinic
_symmetry_space_group_name_Hall '-P 2yn'
_symmetry_space_group_name_H-M 'P 1 21/n 1'
_atom_sites_solution_hydrogens geom
_atom_sites_solution_primary direct
_atom_sites_solution_secondary difmap
_audit_creation_method SHELXL-97
_cell_angle_alpha 90.00
_cell_angle_beta 95.2960(10)
_cell_angle_gamma 90.00
_cell_formula_units_Z 4
_cell_length_a 9.25860(10)
_cell_length_b 16.0146(2)
_cell_length_c 19.3448(3)
_cell_measurement_temperature 100(2)
_cell_volume 2856.06(6)
_computing_structure_refinement 'SHELXL-97 (Sheldrick, 1997)'
_computing_structure_solution 'SHELXS-97 (Sheldrick, 1990)'
_diffrn_ambient_temperature 100(2)
_diffrn_measured_fraction_theta_full 1.000
_diffrn_measured_fraction_theta_max 1.000
_diffrn_radiation_monochromator graphite
_diffrn_radiation_source 'fine-focus sealed tube'
_diffrn_radiation_type MoK\a
_diffrn_radiation_wavelength 0.71073
_diffrn_reflns_av_R_equivalents 0.0169
_diffrn_reflns_av_sigmaI/netI 0.0136
_diffrn_reflns_limit_h_max 12
_diffrn_reflns_limit_h_min -12
_diffrn_reflns_limit_k_max 16
_diffrn_reflns_limit_k_min -20
_diffrn_reflns_limit_l_max 20
_diffrn_reflns_limit_l_min -25
_diffrn_reflns_number 29738
_diffrn_reflns_theta_full 27.50
_diffrn_reflns_theta_max 27.50
_diffrn_reflns_theta_min 1.65
_exptl_absorpt_coefficient_mu 2.187
_exptl_absorpt_correction_T_max 0.646
_exptl_absorpt_correction_T_min 0.478
_exptl_absorpt_correction_type multi-scan
_exptl_absorpt_process_details 'SADABS in Apex2 (Bruker 2004)'
_exptl_crystal_colour 'light yellow'
_exptl_crystal_density_diffrn 1.581
_exptl_crystal_density_meas ?
_exptl_crystal_density_method 'not measured'
_exptl_crystal_description block
_exptl_crystal_F_000 1384
_exptl_crystal_size_max 0.35
_exptl_crystal_size_mid 0.35
_exptl_crystal_size_min 0.20
_refine_diff_density_max 0.705
_refine_diff_density_min -0.281
_refine_diff_density_rms 0.061
_refine_ls_extinction_method none
_refine_ls_goodness_of_fit_ref 1.068
_refine_ls_hydrogen_treatment constr
_refine_ls_matrix_type full
_refine_ls_number_parameters 333
_refine_ls_number_reflns 6546
_refine_ls_number_restraints 0
_refine_ls_restrained_S_all 1.068
_refine_ls_R_factor_all 0.0190
_refine_ls_R_factor_gt 0.0173
_refine_ls_shift/su_max 0.004
_refine_ls_shift/su_mean 0.000
_refine_ls_structure_factor_coef Fsqd
_refine_ls_weighting_details 'calc w=1/[\s^2^(Fo^2^)+(0.0204P)^2^+2.1319P] where P=(Fo^2^+2Fc^2^)/3'
_refine_ls_weighting_scheme calc
_refine_ls_wR_factor_gt 0.0430
_refine_ls_wR_factor_ref 0.0454
_reflns_number_gt 6188
_reflns_number_total 6546
_reflns_threshold_expression >2sigma(I)
_cod_data_source_file om800626b_si_003.cif
_cod_data_source_block jp052806
_cod_depositor_comments
;
The following automatic conversions were performed:

'_symmetry_cell_setting' value 'Monoclinic' changed to 'monoclinic'
according to /home/saulius/struct/CIF-dictionaries/cif_core.dic
dictionary named 'cif_core.dic' version 2.4.2 from 2011-04-26.

Automatic conversion script
Id: cif_fix_values 1715 2011-07-08 13:25:40Z adriana 

The following automatic conversions were performed:

'_exptl_crystal_density_meas' value 'not measured' was changed to '?'
- the value is perceived as not measured.

Automatic conversion script
Id: cif_fix_values 3008 2015-01-20 13:52:24Z robertas 
;
_cod_original_sg_symbol_H-M P2(1)/n
_cod_database_code 4068295

loop_
_symmetry_equiv_pos_as_xyz
'x, y, z'
'-x+1/2, y+1/2, -z+1/2'
'-x, -y, -z'
'x-1/2, -y-1/2, z-1/2'

loop_
_atom_site_label
_atom_site_type_symbol
_atom_site_fract_x
_atom_site_fract_y
_atom_site_fract_z
_atom_site_U_iso_or_equiv
_atom_site_adp_type
_atom_site_occupancy
_atom_site_symmetry_multiplicity
_atom_site_calc_flag
_atom_site_refinement_flags
Pd1 Pd 0.308075(11) 0.774979(6) 0.085835(5) 0.00973(3) Uani 1 1 d .
Br1 Br 0.218830(18) 0.844862(9) -0.026457(8) 0.01896(4) Uani 1 1 d .
P1 P 0.31283(4) 0.89822(2) 0.147287(19) 0.01158(7) Uani 1 1 d .
P2 P 0.29602(4) 0.64231(2) 0.036558(19) 0.01037(7) Uani 1 1 d .
O2 O 0.45898(11) 0.60216(6) 0.04061(5) 0.0130(2) Uani 1 1 d .
O1 O 0.27831(12) 0.88460(7) 0.22836(5) 0.0148(2) Uani 1 1 d .
C1 C 0.42179(16) 0.72138(9) 0.16998(7) 0.0118(3) Uani 1 1 d .
C7 C 0.22584(16) 0.74077(9) 0.25275(7) 0.0132(3) Uani 1 1 d .
C12 C 0.18185(16) 0.82378(10) 0.24739(7) 0.0140(3) Uani 1 1 d .
C24 C 0.57220(15) 0.65884(9) 0.03481(8) 0.0129(3) Uani 1 1 d .
C5 C 0.46060(17) 0.67612(10) 0.29075(8) 0.0161(3) Uani 1 1 d .
H5 H 0.4251 0.6707 0.3351 0.019 Uiso 1 1 calc R
C2 C 0.56331(15) 0.69257(9) 0.16133(7) 0.0126(3) Uani 1 1 d .
C25 C 0.23823(16) 0.63127(9) -0.05669(7) 0.0132(3) Uani 1 1 d .
H25 H 0.2877 0.6764 -0.0813 0.016 Uiso 1 1 calc R
C28 C 0.19535(16) 0.56136(9) 0.07936(8) 0.0144(3) Uani 1 1 d .
H28 H 0.1670 0.5170 0.0443 0.017 Uiso 1 1 calc R
C6 C 0.37257(16) 0.71292(9) 0.23626(8) 0.0126(3) Uani 1 1 d .
C16 C 0.18195(17) 0.98310(9) 0.12340(8) 0.0163(3) Uani 1 1 d .
H16 H 0.1757 1.0167 0.1666 0.020 Uiso 1 1 calc R
C3 C 0.64951(16) 0.65620(10) 0.21619(8) 0.0165(3) Uani 1 1 d .
H3 H 0.7442 0.6372 0.2090 0.020 Uiso 1 1 calc R
C8 C 0.13066(17) 0.68398(10) 0.27966(8) 0.0163(3) Uani 1 1 d .
H8 H 0.1586 0.6271 0.2846 0.020 Uiso 1 1 calc R
C9 C -0.00338(17) 0.70852(11) 0.29932(8) 0.0192(3) Uani 1 1 d .
H9 H -0.0659 0.6688 0.3176 0.023 Uiso 1 1 calc R
C30 C 0.05583(17) 0.59912(10) 0.10328(9) 0.0193(3) Uani 1 1 d .
H30A H 0.0037 0.5564 0.1274 0.029 Uiso 1 1 calc R
H30B H -0.0059 0.6192 0.0628 0.029 Uiso 1 1 calc R
H30C H 0.0806 0.6459 0.1349 0.029 Uiso 1 1 calc R
C23 C 0.62752(16) 0.66862(10) -0.02890(8) 0.0163(3) Uani 1 1 d .
H23 H 0.5852 0.6399 -0.0687 0.020 Uiso 1 1 calc R
C22 C 0.74560(17) 0.72103(10) -0.03375(8) 0.0185(3) Uani 1 1 d .
H22 H 0.7831 0.7294 -0.0773 0.022 Uiso 1 1 calc R
C19 C 0.62858(15) 0.70161(9) 0.09395(8) 0.0127(3) Uani 1 1 d .
C26 C 0.07432(17) 0.64491(10) -0.07217(8) 0.0184(3) Uani 1 1 d .
H26A H 0.0505 0.6500 -0.1224 0.028 Uiso 1 1 calc R
H26B H 0.0458 0.6962 -0.0493 0.028 Uiso 1 1 calc R
H26C H 0.0220 0.5973 -0.0547 0.028 Uiso 1 1 calc R
C13 C 0.48754(17) 0.95280(10) 0.16103(8) 0.0166(3) Uani 1 1 d .
H13 H 0.4674 1.0122 0.1729 0.020 Uiso 1 1 calc R
C21 C 0.80905(17) 0.76128(10) 0.02505(9) 0.0182(3) Uani 1 1 d .
H21 H 0.8921 0.7955 0.0220 0.022 Uiso 1 1 calc R
C18 C 0.22481(19) 1.04470(10) 0.06837(8) 0.0204(3) Uani 1 1 d .
H18A H 0.2328 1.0150 0.0246 0.031 Uiso 1 1 calc R
H18B H 0.3184 1.0702 0.0840 0.031 Uiso 1 1 calc R
H18C H 0.1507 1.0883 0.0613 0.031 Uiso 1 1 calc R
C27 C 0.28533(17) 0.54774(10) -0.08645(8) 0.0174(3) Uani 1 1 d .
H27A H 0.2343 0.5019 -0.0656 0.026 Uiso 1 1 calc R
H27B H 0.3902 0.5406 -0.0759 0.026 Uiso 1 1 calc R
H27C H 0.2616 0.5474 -0.1369 0.026 Uiso 1 1 calc R
C17 C 0.02849(18) 0.94944(11) 0.10358(9) 0.0216(3) Uani 1 1 d .
H17A H -0.0415 0.9953 0.1037 0.032 Uiso 1 1 calc R
H17B H 0.0052 0.9069 0.1373 0.032 Uiso 1 1 calc R
H17C H 0.0238 0.9246 0.0571 0.032 Uiso 1 1 calc R
C11 C 0.04792(17) 0.84965(10) 0.26663(8) 0.0177(3) Uani 1 1 d .
H11 H 0.0203 0.9067 0.2625 0.021 Uiso 1 1 calc R
C15 C 0.56054(18) 0.95251(11) 0.09277(9) 0.0225(3) Uani 1 1 d .
H15A H 0.6441 0.9903 0.0970 0.034 Uiso 1 1 calc R
H15B H 0.4909 0.9712 0.0547 0.034 Uiso 1 1 calc R
H15C H 0.5931 0.8958 0.0831 0.034 Uiso 1 1 calc R
C20 C 0.75083(16) 0.75141(10) 0.08834(8) 0.0156(3) Uani 1 1 d .
H20 H 0.7949 0.7790 0.1284 0.019 Uiso 1 1 calc R
C10 C -0.04536(17) 0.79142(11) 0.29204(8) 0.0195(3) Uani 1 1 d .
H10 H -0.1378 0.8084 0.3044 0.023 Uiso 1 1 calc R
C29 C 0.28628(18) 0.52023(10) 0.14037(8) 0.0187(3) Uani 1 1 d .
H29A H 0.3103 0.5618 0.1768 0.028 Uiso 1 1 calc R
H29B H 0.3759 0.4979 0.1243 0.028 Uiso 1 1 calc R
H29C H 0.2308 0.4747 0.1590 0.028 Uiso 1 1 calc R
C4 C 0.59869(17) 0.64747(10) 0.28108(8) 0.0192(3) Uani 1 1 d .
H4 H 0.6574 0.6223 0.3182 0.023 Uiso 1 1 calc R
C14 C 0.58774(18) 0.91618(11) 0.22062(9) 0.0231(3) Uani 1 1 d .
H14A H 0.6074 0.8574 0.2108 0.035 Uiso 1 1 calc R
H14B H 0.5409 0.9202 0.2639 0.035 Uiso 1 1 calc R
H14C H 0.6792 0.9474 0.2253 0.035 Uiso 1 1 calc R

loop_
_atom_site_aniso_label
_atom_site_aniso_U_11
_atom_site_aniso_U_22
_atom_site_aniso_U_33
_atom_site_aniso_U_23
_atom_site_aniso_U_13
_atom_site_aniso_U_12
Pd1 0.01211(6) 0.00876(5) 0.00827(5) -0.00007(4) 0.00059(4) 0.00036(4)
Br1 0.03258(9) 0.01232(7) 0.01107(7) 0.00090(5) -0.00294(6) 0.00330(6)
P1 0.01508(17) 0.00990(17) 0.00974(16) -0.00067(13) 0.00099(13) -0.00079(13)
P2 0.01108(16) 0.00935(16) 0.01068(16) -0.00042(13) 0.00095(13) 0.00020(13)
O2 0.0113(5) 0.0113(5) 0.0163(5) -0.0007(4) 0.0008(4) 0.0003(4)
O1 0.0210(5) 0.0128(5) 0.0111(5) -0.0017(4) 0.0041(4) -0.0027(4)
C1 0.0132(7) 0.0102(6) 0.0116(6) 0.0000(5) -0.0006(5) -0.0013(5)
C7 0.0152(7) 0.0156(7) 0.0089(6) 0.0003(5) 0.0012(5) -0.0006(5)
C12 0.0173(7) 0.0157(7) 0.0090(6) -0.0006(5) 0.0017(5) -0.0025(6)
C24 0.0105(6) 0.0121(7) 0.0161(7) 0.0008(5) 0.0011(5) 0.0018(5)
C5 0.0196(7) 0.0181(7) 0.0106(7) 0.0020(6) 0.0015(6) -0.0016(6)
C2 0.0126(7) 0.0130(7) 0.0123(7) -0.0010(5) 0.0009(5) -0.0020(5)
C25 0.0149(7) 0.0132(7) 0.0112(7) -0.0020(5) 0.0005(5) 0.0011(5)
C28 0.0163(7) 0.0115(7) 0.0155(7) 0.0002(6) 0.0020(5) -0.0024(5)
C6 0.0135(7) 0.0109(6) 0.0135(7) 0.0000(5) 0.0011(5) -0.0020(5)
C16 0.0213(7) 0.0119(7) 0.0155(7) -0.0021(6) 0.0005(6) 0.0033(6)
C3 0.0130(7) 0.0205(8) 0.0158(7) 0.0000(6) -0.0005(6) 0.0021(6)
C8 0.0186(7) 0.0165(7) 0.0138(7) 0.0022(6) 0.0009(6) -0.0022(6)
C9 0.0160(7) 0.0267(8) 0.0152(7) 0.0016(6) 0.0028(6) -0.0049(6)
C30 0.0160(7) 0.0214(8) 0.0212(8) 0.0022(6) 0.0053(6) -0.0019(6)
C23 0.0151(7) 0.0199(7) 0.0140(7) -0.0007(6) 0.0010(5) 0.0035(6)
C22 0.0172(7) 0.0230(8) 0.0163(7) 0.0057(6) 0.0062(6) 0.0037(6)
C19 0.0116(6) 0.0131(7) 0.0134(7) 0.0020(5) 0.0012(5) 0.0024(5)
C26 0.0159(7) 0.0216(8) 0.0169(7) -0.0043(6) -0.0023(6) 0.0032(6)
C13 0.0180(7) 0.0151(7) 0.0167(7) -0.0017(6) 0.0018(6) -0.0036(6)
C21 0.0123(7) 0.0183(8) 0.0245(8) 0.0045(6) 0.0042(6) 0.0004(6)
C18 0.0288(9) 0.0137(7) 0.0182(8) 0.0011(6) -0.0009(6) 0.0024(6)
C27 0.0192(7) 0.0165(7) 0.0162(7) -0.0058(6) -0.0002(6) 0.0017(6)
C17 0.0196(8) 0.0230(8) 0.0215(8) -0.0005(7) -0.0017(6) 0.0041(6)
C11 0.0204(7) 0.0194(8) 0.0131(7) -0.0024(6) 0.0011(6) 0.0028(6)
C15 0.0218(8) 0.0246(8) 0.0220(8) 0.0014(7) 0.0065(6) -0.0039(6)
C20 0.0131(7) 0.0154(7) 0.0180(7) -0.0008(6) 0.0001(5) 0.0008(6)
C10 0.0141(7) 0.0298(9) 0.0152(7) -0.0024(6) 0.0035(6) 0.0012(6)
C29 0.0233(8) 0.0146(7) 0.0182(7) 0.0043(6) 0.0023(6) -0.0006(6)
C4 0.0189(7) 0.0238(8) 0.0142(7) 0.0036(6) -0.0026(6) 0.0026(6)
C14 0.0209(8) 0.0272(9) 0.0201(8) 0.0001(7) -0.0038(6) -0.0047(7)

loop_
_atom_type_symbol
_atom_type_description
_atom_type_scat_dispersion_real
_atom_type_scat_dispersion_imag
_atom_type_scat_source
C C 0.0033 0.0016 'International Tables Vol C Tables 4.2.6.8 and 6.1.1.4'
H H 0.0000 0.0000 'International Tables Vol C Tables 4.2.6.8 and 6.1.1.4'
O O 0.0106 0.0060 'International Tables Vol C Tables 4.2.6.8 and 6.1.1.4'
P P 0.1023 0.0942 'International Tables Vol C Tables 4.2.6.8 and 6.1.1.4'
Br Br -0.2901 2.4595 'International Tables Vol C Tables 4.2.6.8 and 6.1.1.4'
Pd Pd -0.9988 1.0072 'International Tables Vol C Tables 4.2.6.8 and 6.1.1.4'

loop_
_geom_angle_atom_site_label_1
_geom_angle_atom_site_label_2
_geom_angle_atom_site_label_3
_geom_angle
C1 Pd1 P1 87.99(4)
C1 Pd1 P2 86.82(4)
P1 Pd1 P2 172.772(14)
C1 Pd1 Br1 168.20(4)
P1 Pd1 Br1 93.074(10)
P2 Pd1 Br1 93.036(10)
O1 P1 C13 99.87(6)
O1 P1 C16 98.93(6)
C13 P1 C16 103.54(7)
O1 P1 Pd1 112.50(4)
C13 P1 Pd1 117.22(5)
C16 P1 Pd1 121.31(5)
O2 P2 C28 101.83(6)
O2 P2 C25 101.10(6)
C28 P2 C25 105.06(7)
O2 P2 Pd1 109.28(4)
C28 P2 Pd1 117.82(5)
C25 P2 Pd1 119.17(5)
C24 O2 P2 115.84(9)
C12 O1 P1 122.04(9)
C6 C1 C2 117.28(13)
C6 C1 Pd1 125.45(11)
C2 C1 Pd1 117.24(10)
C12 C7 C8 117.29(14)
C12 C7 C6 122.39(13)
C8 C7 C6 120.14(14)
C7 C12 O1 119.80(13)
C7 C12 C11 121.80(14)
O1 C12 C11 118.14(14)
C23 C24 C19 122.24(14)
C23 C24 O2 119.06(13)
C19 C24 O2 118.68(13)
C4 C5 C6 121.12(14)
C3 C2 C1 121.18(14)
C3 C2 C19 117.08(13)
C1 C2 C19 121.73(13)
C26 C25 C27 111.14(12)
C26 C25 P2 111.72(10)
C27 C25 P2 112.58(10)
C29 C28 C30 110.76(13)
C29 C28 P2 112.61(10)
C30 C28 P2 109.49(10)
C5 C6 C1 120.76(14)
C5 C6 C7 116.27(13)
C1 C6 C7 122.97(13)
C18 C16 C17 110.25(13)
C18 C16 P1 116.19(11)
C17 C16 P1 111.97(11)
C4 C3 C2 120.82(14)
C9 C8 C7 121.83(15)
C10 C9 C8 119.51(15)
C24 C23 C22 119.08(14)
C23 C22 C21 120.08(15)
C24 C19 C20 117.50(14)
C24 C19 C2 121.21(13)
C20 C19 C2 121.27(13)
C14 C13 C15 111.23(14)
C14 C13 P1 113.06(11)
C15 C13 P1 108.99(11)
C22 C21 C20 119.91(15)
C10 C11 C12 119.53(15)
C21 C20 C19 121.04(14)
C9 C10 C11 120.02(15)
C5 C4 C3 118.84(14)

loop_
_geom_bond_atom_site_label_1
_geom_bond_atom_site_label_2
_geom_bond_distance
Pd1 C1 2.0442(14)
Pd1 P1 2.3023(4)
Pd1 P2 2.3271(4)
Pd1 Br1 2.51449(18)
P1 O1 1.6437(11)
P1 C13 1.8363(16)
P1 C16 1.8510(16)
P2 O2 1.6353(10)
P2 C28 1.8379(15)
P2 C25 1.8420(15)
O2 C24 1.3991(17)
O1 C12 1.3936(18)
C1 C6 1.406(2)
C1 C2 1.414(2)
C7 C12 1.391(2)
C7 C8 1.400(2)
C7 C6 1.492(2)
C12 C11 1.390(2)
C24 C23 1.386(2)
C24 C19 1.393(2)
C5 C4 1.387(2)
C5 C6 1.401(2)
C2 C3 1.395(2)
C2 C19 1.494(2)
C25 C26 1.535(2)
C25 C27 1.535(2)
C28 C29 1.534(2)
C28 C30 1.536(2)
C16 C18 1.530(2)
C16 C17 1.535(2)
C3 C4 1.388(2)
C8 C9 1.388(2)
C9 C10 1.387(2)
C23 C22 1.388(2)
C22 C21 1.390(2)
C19 C20 1.397(2)
C13 C14 1.528(2)
C13 C15 1.538(2)
C21 C20 1.392(2)
C11 C10 1.391(2)
